data_7012145
loop_
_publ_author_name
'Watanabe, Masanobu'
'Sato, Masaru'
'Kai, Masahiro'

_publ_section_title
;
 Synthesis of the first non-carbonyl cisoid fulvalene complexes with an
 Ru--Ru bond bridged by thiolate ligands
;
_journal_issue 4
_journal_name_full 'Dalton Transactions'
_journal_page_first 651
_journal_paper_doi 10.1039/b207928n
_journal_year 2003
_chemical_compound_source 'Local laboratory'
_chemical_formula_moiety 'C58 H48 B2 F8 O2 P2 Ru2 S2 '
_chemical_formula_sum 'C58 H48 B2 F8 O2 P2 Ru2 S2'
_chemical_formula_weight 1278.842
_space_group_IT_number 2
_symmetry_cell_setting triclinic
_symmetry_space_group_name_Hall '-P 1'
_symmetry_space_group_name_H-M 'P -1'
_atom_sites_solution_primary direct
_atom_sites_solution_secondary difmap
_cell_angle_alpha 94.024(2)
_cell_angle_beta 97.434(2)
_cell_angle_gamma 107.514(2)
_cell_formula_units_Z 2
_cell_length_a 10.5000(5)
_cell_length_b 14.0460(7)
_cell_length_c 20.3850(10)
_cell_measurement_temperature 298
_cell_volume 2824.0(2)
_computing_cell_refinement 'MXC(MAC Science)'
_computing_data_collection 'MXC(MAC Science)'
_computing_data_reduction 'maXus (Mackay et al., 1999)'
_computing_structure_refinement 'SHELXL-97 (Sheldrick, 1997)'
_computing_structure_solution 'SIR92 (Altomare et al., 1994)'
_diffrn_measured_fraction_theta_full 0.832
_diffrn_measured_fraction_theta_max 0.832
_diffrn_measurement_device 'Mac Science MXC18'
_diffrn_measurement_method '\q \w scans'
_diffrn_radiation_source 'fine-focus sealed tube'
_diffrn_radiation_type MoK\a
_diffrn_radiation_wavelength_id all
_diffrn_reflns_limit_h_max 10
_diffrn_reflns_limit_h_min -11
_diffrn_reflns_limit_k_max 17
_diffrn_reflns_limit_k_min -17
_diffrn_reflns_limit_l_max 25
_diffrn_reflns_limit_l_min 0
_diffrn_reflns_number 10295
_diffrn_reflns_theta_full 27.03
_diffrn_reflns_theta_max 27.03
_exptl_absorpt_coefficient_mu 0.73
_exptl_absorpt_correction_type none
_exptl_crystal_colour Red
_exptl_crystal_density_diffrn 1.504
_exptl_crystal_density_method 'not measured'
_exptl_crystal_description Plate
_exptl_crystal_size_max 0.25
_exptl_crystal_size_mid 0.18
_exptl_crystal_size_min 0.03
_refine_diff_density_max 3.526
_refine_diff_density_min -0.831
_refine_diff_density_rms 0.188
_refine_ls_extinction_method none
_refine_ls_goodness_of_fit_ref 1.051
_refine_ls_hydrogen_treatment refxyz
_refine_ls_matrix_type full
_refine_ls_number_parameters 685
_refine_ls_number_reflns 10295
_refine_ls_number_restraints 0
_refine_ls_restrained_S_all 1.051
_refine_ls_R_factor_all 0.1086
_refine_ls_R_factor_gt 0.0811
_refine_ls_shift/su_max 0.059
_refine_ls_shift/su_mean 0.010
_refine_ls_structure_factor_coef Fsqd
_refine_ls_weighting_details 'calc w=1/[\s^2^(Fo^2^)+(0.1856P)^2^+0.0000P] where P=(Fo^2^+2Fc^2^)/3'
_refine_ls_weighting_scheme calc
_refine_ls_wR_factor_gt 0.2508
_refine_ls_wR_factor_ref 0.2700
_reflns_number_gt 7168
_reflns_number_total 10295
_reflns_threshold_expression >2sigma(I)
_cod_data_source_file b207928n.txt
_cod_data_source_block compound_5a
_cod_depositor_comments
;
The following automatic conversions were performed:
'_symmetry_cell_setting' value 'Triclinic' changed to 'triclinic'
according to '/home/saulius/struct/CIF-dictionaries/cif_core.dic'
dictionary named 'cif_core.dic' version 2.4.1 from 2010-06-29.

Automatic conversion script
Id: cif_fix_enum 1555 2011-01-17 13:19:09Z saulius 
;
_cod_original_cell_volume 2824.0(3)
_cod_original_sg_symbol_H-M 'P -1          '
_cod_original_formula_sum 'C58 H48 B2 F8 O2 P2 Ru2 S2 '
_cod_database_code 7012145

loop_
_symmetry_equiv_pos_as_xyz
+X,+Y,+Z
-X,-Y,-Z

loop_
_atom_site_label
_atom_site_type_symbol
_atom_site_fract_x
_atom_site_fract_y
_atom_site_fract_z
_atom_site_U_iso_or_equiv
_atom_site_adp_type
_atom_site_occupancy
_atom_site_symmetry_multiplicity
_atom_site_calc_flag
_atom_site_refinement_flags
_atom_site_disorder_assembly
_atom_site_disorder_group
Ru1 Ru 0.77745(6) -0.13542(4) 0.35417(3) 0.0366(2) Uani 1 1 d . . .
Ru2 Ru 0.70712(6) 0.00259(4) 0.28147(3) 0.0371(2) Uani 1 1 d . . .
S1 S 0.81129(19) -0.11429(14) 0.24375(9) 0.0406(4) Uani 1 1 d . . .
S2 S 0.55790(18) -0.15150(14) 0.29986(10) 0.0415(4) Uani 1 1 d . . .
P1 P 0.7461(2) -0.31239(15) 0.34712(11) 0.0422(5) Uani 1 1 d . . .
P2 P 0.58606(19) 0.00743(15) 0.17447(10) 0.0394(4) Uani 1 1 d . . .
F1 F 1.079(2) 0.3291(14) 0.1636(10) 0.270(11) Uani 1 1 d . . .
F2 F 1.2117(10) 0.2597(17) 0.1582(9) 0.288(12) Uani 1 1 d . . .
F3 F 1.0225(13) 0.1963(17) 0.1978(6) 0.224(9) Uani 1 1 d . . .
F4 F 1.0168(8) 0.1968(7) 0.0902(4) 0.111(3) Uani 1 1 d . . .
F5 F 0.4213(8) -0.0861(7) 0.4227(5) 0.125(3) Uani 1 1 d . . .
F6 F 0.2118(9) -0.1458(8) 0.3705(4) 0.126(3) Uani 1 1 d . . .
F7 F 0.3074(11) -0.2428(6) 0.4239(6) 0.133(4) Uani 1 1 d . . .
F8 F 0.2461(8) -0.1299(7) 0.4788(4) 0.105(3) Uani 1 1 d . . .
O1 O 0.6278(13) 0.3362(8) 0.4660(7) 0.144(5) Uani 1 1 d . . .
O2 O 0.1748(9) 0.1075(7) 0.2924(5) 0.100(3) Uani 1 1 d . . .
C1 C 0.8596(9) 0.0118(6) 0.4141(4) 0.0479(19) Uani 1 1 d . . .
C2 C 0.9667(8) -0.0264(6) 0.4055(4) 0.050(2) Uani 1 1 d . . .
C3 C 0.9475(9) -0.1144(7) 0.4366(4) 0.056(2) Uani 1 1 d . . .
C4 C 0.8266(10) -0.1325(6) 0.4636(4) 0.054(2) Uani 1 1 d . . .
C5 C 0.7706(9) -0.0574(6) 0.4517(4) 0.0484(19) Uani 1 1 d . . .
C6 C 0.8189(9) 0.0840(6) 0.3768(4) 0.0466(19) Uani 1 1 d . . .
C7 C 0.8877(9) 0.1306(6) 0.3258(5) 0.054(2) Uani 1 1 d . . .
C8 C 0.7996(9) 0.1688(6) 0.2864(5) 0.054(2) Uani 1 1 d . . .
C9 C 0.6739(10) 0.1471(6) 0.3147(4) 0.052(2) Uani 1 1 d . . .
C10 C 0.6873(10) 0.0951(6) 0.3692(5) 0.054(2) Uani 1 1 d . . .
C11 C 0.6693(9) -0.2133(6) 0.1997(4) 0.0464(18) Uani 1 1 d . . .
C12 C 0.6736(12) -0.2744(7) 0.1448(5) 0.065(3) Uani 1 1 d . . .
C13 C 0.5537(13) -0.3451(7) 0.1123(5) 0.068(3) Uani 1 1 d . . .
C14 C 0.4386(14) -0.3499(8) 0.1321(6) 0.082(4) Uani 1 1 d . . .
C15 C 0.4281(10) -0.2913(6) 0.1914(5) 0.059(2) Uani 1 1 d . . .
C16 C 0.5478(8) -0.2243(6) 0.2241(4) 0.0450(18) Uani 1 1 d . . .
C17 C 0.8433(9) -0.3661(7) 0.2952(5) 0.054(2) Uani 1 1 d . . .
C18 C 0.8309(10) -0.4683(7) 0.2955(6) 0.065(2) Uani 1 1 d . . .
C19 C 0.8997(12) -0.5126(9) 0.2606(7) 0.079(3) Uani 1 1 d . . .
C20 C 0.9878(13) -0.4563(10) 0.2212(6) 0.080(3) Uani 1 1 d . . .
C21 C 1.0082(12) -0.3533(10) 0.2241(7) 0.081(3) Uani 1 1 d . . .
C22 C 0.9367(10) -0.3072(8) 0.2604(5) 0.063(2) Uani 1 1 d . . .
C23 C 0.7952(10) -0.3534(7) 0.4261(5) 0.055(2) Uani 1 1 d . . .
C24 C 0.7018(11) -0.3882(8) 0.4694(6) 0.066(3) Uani 1 1 d . . .
C25 C 0.7471(16) -0.4120(11) 0.5334(6) 0.096(4) Uani 1 1 d . . .
C26 C 0.8808(16) -0.4067(11) 0.5508(7) 0.102(5) Uani 1 1 d . . .
C27 C 0.9698(14) -0.3708(11) 0.5088(6) 0.089(4) Uani 1 1 d . . .
C28 C 0.9278(10) -0.3463(8) 0.4454(5) 0.062(2) Uani 1 1 d . . .
C29 C 0.5699(8) -0.3880(6) 0.3192(4) 0.0462(18) Uani 1 1 d . . .
C30 C 0.4720(9) -0.3683(6) 0.3539(5) 0.052(2) Uani 1 1 d . . .
C31 C 0.3377(9) -0.4238(7) 0.3335(6) 0.061(2) Uani 1 1 d . . .
C32 C 0.2998(9) -0.4983(7) 0.2810(6) 0.060(2) Uani 1 1 d . . .
C33 C 0.3946(9) -0.5173(7) 0.2454(6) 0.061(3) Uani 1 1 d . . .
C34 C 0.5295(9) -0.4605(6) 0.2648(5) 0.051(2) Uani 1 1 d . . .
C35 C 0.6038(8) 0.1344(6) 0.1526(4) 0.0440(17) Uani 1 1 d . . .
C36 C 0.5173(10) 0.1848(7) 0.1741(5) 0.054(2) Uani 1 1 d . . .
C37 C 0.5336(12) 0.2826(8) 0.1630(5) 0.066(3) Uani 1 1 d . . .
C38 C 0.6380(12) 0.3353(7) 0.1328(6) 0.073(3) Uani 1 1 d . . .
C39 C 0.7197(11) 0.2857(8) 0.1106(6) 0.066(3) Uani 1 1 d . . .
C40 C 0.7042(9) 0.1881(7) 0.1211(5) 0.055(2) Uani 1 1 d . . .
C41 C 0.6438(8) -0.0485(6) 0.1073(4) 0.0416(17) Uani 1 1 d . . .
C42 C 0.7840(10) -0.0149(7) 0.1054(4) 0.054(2) Uani 1 1 d . . .
C43 C 0.8337(13) -0.0540(10) 0.0526(5) 0.076(3) Uani 1 1 d . . .
C44 C 0.7476(15) -0.1247(10) 0.0043(5) 0.082(4) Uani 1 1 d . . .
C45 C 0.6143(15) -0.1600(9) 0.0065(5) 0.079(3) Uani 1 1 d . . .
C46 C 0.5586(10) -0.1215(7) 0.0582(4) 0.054(2) Uani 1 1 d . . .
C47 C 0.4034(8) -0.0430(6) 0.1645(4) 0.0476(18) Uani 1 1 d . . .
C48 C 0.3358(9) -0.0627(7) 0.2193(5) 0.055(2) Uani 1 1 d . . .
C49 C 0.1978(9) -0.0929(8) 0.2118(6) 0.064(3) Uani 1 1 d . . .
C50 C 0.1237(11) -0.1038(10) 0.1505(7) 0.084(4) Uani 1 1 d . . .
C51 C 0.1870(10) -0.0814(10) 0.0948(7) 0.080(3) Uani 1 1 d . . .
C52 C 0.3262(9) -0.0505(7) 0.1019(5) 0.058(2) Uani 1 1 d . . .
C53 C 0.2942(13) 0.1679(9) 0.3345(7) 0.082(3) Uani 1 1 d . . .
C54 C 0.3442(12) 0.1271(9) 0.3901(7) 0.075(3) Uani 1 1 d . . .
C55 C 0.4529(13) 0.1810(9) 0.4327(7) 0.075(3) Uani 1 1 d . . .
C56 C 0.5223(14) 0.2798(10) 0.4239(8) 0.086(4) Uani 1 1 d . . .
C57 C 0.4749(17) 0.3200(10) 0.3709(9) 0.102(5) Uani 1 1 d . . .
C58 C 0.3635(17) 0.2631(11) 0.3259(8) 0.097(5) Uani 1 1 d . . .
B1 B 1.0904(13) 0.2403(12) 0.1504(8) 0.075(4) Uani 1 1 d . . .
B2 B 0.2989(13) -0.1506(10) 0.4235(6) 0.068(3) Uani 1 1 d . . .
H2 H 1.0470 0.0285 0.4044 0.060 Uiso 1 1 d R . .
H3 H 0.9943 -0.1643 0.4279 0.067 Uiso 1 1 d R . .
H4 H 0.7815 -0.1963 0.4759 0.065 Uiso 1 1 d R . .
H5 H 0.6809 -0.0609 0.4544 0.058 Uiso 1 1 d R . .
H7 H 0.9648 0.1186 0.3118 0.065 Uiso 1 1 d R . .
H8 H 0.8054 0.1854 0.2419 0.064 Uiso 1 1 d R . .
H9 H 0.5879 0.1480 0.2908 0.063 Uiso 1 1 d R . .
H10 H 0.6142 0.0568 0.3897 0.065 Uiso 1 1 d R . .
H12 H 0.7609 -0.2695 0.1281 0.078 Uiso 1 1 d R . .
H13 H 0.5646 -0.3888 0.0750 0.082 Uiso 1 1 d R . .
H14 H 0.3635 -0.3960 0.1070 0.098 Uiso 1 1 d R . .
H15 H 0.3469 -0.2996 0.2052 0.070 Uiso 1 1 d R . .
H18 H 0.7828 -0.5084 0.3233 0.078 Uiso 1 1 d R . .
H19 H 0.8969 -0.5834 0.2586 0.095 Uiso 1 1 d R . .
H20 H 1.0465 -0.4863 0.1951 0.096 Uiso 1 1 d R . .
H21 H 1.0699 -0.3137 0.1960 0.097 Uiso 1 1 d R . .
H22 H 0.9627 -0.2353 0.2649 0.076 Uiso 1 1 d R . .
H24 H 0.6148 -0.3953 0.4583 0.079 Uiso 1 1 d R . .
H25 H 0.6909 -0.4341 0.5629 0.115 Uiso 1 1 d R . .
H26 H 0.9175 -0.4239 0.5938 0.122 Uiso 1 1 d R . .
H27 H 1.0698 -0.3661 0.5221 0.106 Uiso 1 1 d R . .
H28 H 0.9957 -0.3242 0.4146 0.075 Uiso 1 1 d R . .
H30 H 0.5035 -0.3157 0.3903 0.062 Uiso 1 1 d R . .
H31 H 0.2770 -0.4112 0.3569 0.073 Uiso 1 1 d R . .
H32 H 0.2156 -0.5380 0.2684 0.072 Uiso 1 1 d R . .
H33 H 0.3775 -0.5696 0.2087 0.073 Uiso 1 1 d R . .
H34 H 0.6044 -0.4733 0.2406 0.061 Uiso 1 1 d R . .
H36 H 0.4450 0.1512 0.1980 0.064 Uiso 1 1 d R . .
H37 H 0.4660 0.3154 0.1749 0.079 Uiso 1 1 d R . .
H38 H 0.6448 0.4051 0.1290 0.088 Uiso 1 1 d R . .
H39 H 0.7829 0.3222 0.0864 0.079 Uiso 1 1 d R . .
H40 H 0.7651 0.1569 0.1068 0.066 Uiso 1 1 d R . .
H42 H 0.8403 0.0349 0.1404 0.065 Uiso 1 1 d R . .
H43 H 0.9297 -0.0336 0.0511 0.091 Uiso 1 1 d R . .
H44 H 0.7825 -0.1483 -0.0335 0.098 Uiso 1 1 d R . .
H45 H 0.5630 -0.2107 -0.0284 0.095 Uiso 1 1 d R . .
H46 H 0.4657 -0.1496 0.0581 0.065 Uiso 1 1 d R . .
H48 H 0.3900 -0.0595 0.2640 0.066 Uiso 1 1 d R . .
H49 H 0.1610 -0.1072 0.2515 0.077 Uiso 1 1 d R . .
H50 H 0.0290 -0.1272 0.1437 0.101 Uiso 1 1 d R . .
H51 H 0.1365 -0.0880 0.0514 0.096 Uiso 1 1 d R . .
H52 H 0.3719 -0.0318 0.0645 0.070 Uiso 1 1 d R . .
H54 H 0.2967 0.0594 0.3967 0.090 Uiso 1 1 d R . .
H55 H 0.4898 0.1556 0.4704 0.090 Uiso 1 1 d R . .
H57 H 0.5170 0.3873 0.3633 0.123 Uiso 1 1 d R . .
H58 H 0.3259 0.2926 0.2892 0.116 Uiso 1 1 d R . .

loop_
_atom_site_aniso_label
_atom_site_aniso_U_11
_atom_site_aniso_U_22
_atom_site_aniso_U_33
_atom_site_aniso_U_23
_atom_site_aniso_U_13
_atom_site_aniso_U_12
Ru1 0.0378(4) 0.0375(3) 0.0317(3) 0.0014(2) 0.0042(2) 0.0089(2)
Ru2 0.0405(4) 0.0349(3) 0.0346(3) 0.0021(2) 0.0073(2) 0.0096(2)
S1 0.0443(11) 0.0432(10) 0.0342(9) 0.0025(8) 0.0074(7) 0.0133(8)
S2 0.0378(10) 0.0413(10) 0.0442(10) 0.0081(8) 0.0081(7) 0.0094(7)
P1 0.0445(11) 0.0384(10) 0.0427(11) 0.0046(8) 0.0068(8) 0.0117(8)
P2 0.0389(11) 0.0410(10) 0.0386(10) 0.0066(8) 0.0083(8) 0.0118(8)
F1 0.37(3) 0.186(15) 0.224(19) -0.106(14) -0.073(17) 0.118(16)
F2 0.054(6) 0.46(3) 0.279(19) -0.185(19) 0.004(8) 0.028(10)
F3 0.142(9) 0.41(3) 0.087(7) 0.052(12) 0.020(7) 0.028(12)
F4 0.095(5) 0.127(7) 0.073(5) 0.001(5) 0.002(4) -0.011(5)
F5 0.076(5) 0.136(7) 0.142(8) 0.032(6) 0.015(5) -0.003(5)
F6 0.114(6) 0.168(9) 0.076(5) 0.020(6) -0.011(4) 0.024(6)
F7 0.164(9) 0.081(5) 0.160(10) -0.016(6) 0.011(7) 0.060(5)
F8 0.103(5) 0.150(7) 0.078(5) -0.019(5) 0.019(4) 0.066(5)
O1 0.161(11) 0.083(7) 0.153(12) 0.029(7) -0.011(9) -0.002(7)
O2 0.084(6) 0.101(7) 0.115(8) 0.023(6) 0.011(5) 0.027(5)
C1 0.053(5) 0.046(4) 0.036(4) -0.007(3) 0.002(3) 0.008(3)
C2 0.041(5) 0.049(5) 0.045(5) -0.002(4) -0.010(3) 0.000(3)
C3 0.061(6) 0.056(5) 0.043(5) -0.005(4) -0.009(4) 0.018(4)
C4 0.076(6) 0.033(4) 0.041(4) 0.001(3) 0.004(4) 0.003(4)
C5 0.059(5) 0.049(5) 0.036(4) 0.003(3) 0.008(3) 0.015(4)
C6 0.060(5) 0.034(4) 0.038(4) -0.003(3) 0.002(3) 0.007(3)
C7 0.060(5) 0.041(4) 0.050(5) -0.004(4) 0.001(4) 0.004(4)
C8 0.071(6) 0.033(4) 0.048(5) 0.005(3) 0.001(4) 0.007(4)
C9 0.073(6) 0.044(5) 0.041(4) 0.000(4) 0.008(4) 0.022(4)
C10 0.068(6) 0.037(4) 0.054(5) -0.009(4) 0.012(4) 0.015(4)
C11 0.062(5) 0.038(4) 0.034(4) -0.004(3) 0.000(3) 0.014(3)
C12 0.095(8) 0.057(6) 0.042(5) -0.002(4) 0.007(5) 0.024(5)
C13 0.092(8) 0.049(5) 0.050(6) -0.003(4) -0.002(5) 0.011(5)
C14 0.104(9) 0.042(5) 0.071(7) -0.003(5) -0.028(7) 0.000(5)
C15 0.055(5) 0.042(5) 0.065(6) 0.005(4) -0.009(4) 0.002(4)
C16 0.051(5) 0.034(4) 0.042(4) 0.006(3) -0.002(3) 0.006(3)
C17 0.046(5) 0.051(5) 0.062(6) 0.000(4) 0.001(4) 0.015(4)
C18 0.061(6) 0.052(5) 0.080(7) 0.003(5) 0.011(5) 0.016(4)
C19 0.084(8) 0.059(6) 0.089(9) -0.012(6) -0.009(6) 0.029(5)
C20 0.083(8) 0.097(9) 0.079(8) -0.006(7) 0.008(6) 0.059(7)
C21 0.073(8) 0.093(9) 0.092(9) 0.027(7) 0.030(6) 0.041(6)
C22 0.063(6) 0.070(6) 0.070(6) 0.011(5) 0.024(5) 0.036(5)
C23 0.070(6) 0.045(5) 0.051(5) 0.009(4) 0.009(4) 0.017(4)
C24 0.065(6) 0.065(6) 0.067(6) 0.016(5) 0.007(5) 0.019(5)
C25 0.119(11) 0.102(10) 0.057(7) 0.038(7) 0.015(7) 0.014(8)
C26 0.112(11) 0.114(11) 0.075(9) 0.047(8) -0.003(7) 0.029(8)
C27 0.090(9) 0.110(10) 0.066(7) 0.026(7) -0.008(6) 0.036(7)
C28 0.061(6) 0.074(6) 0.052(5) 0.012(5) 0.000(4) 0.023(5)
C29 0.048(5) 0.038(4) 0.050(5) 0.010(3) 0.006(3) 0.010(3)
C30 0.054(5) 0.044(4) 0.057(5) 0.010(4) 0.018(4) 0.011(3)
C31 0.052(5) 0.044(5) 0.087(7) 0.018(5) 0.018(5) 0.010(4)
C32 0.041(5) 0.053(5) 0.082(7) 0.017(5) 0.006(4) 0.012(4)
C33 0.045(5) 0.042(5) 0.088(7) 0.004(4) -0.014(4) 0.012(3)
C34 0.050(5) 0.042(4) 0.060(5) 0.005(4) 0.000(4) 0.017(3)
C35 0.042(4) 0.047(4) 0.043(4) 0.004(3) 0.002(3) 0.017(3)
C36 0.061(6) 0.048(5) 0.058(5) 0.008(4) 0.017(4) 0.022(4)
C37 0.093(8) 0.058(6) 0.052(6) -0.004(5) 0.000(5) 0.038(5)
C38 0.086(8) 0.036(5) 0.099(9) 0.018(5) 0.011(6) 0.019(5)
C39 0.069(6) 0.057(6) 0.069(7) 0.018(5) 0.016(5) 0.013(5)
C40 0.047(5) 0.054(5) 0.064(6) 0.011(4) 0.013(4) 0.016(4)
C41 0.040(4) 0.046(4) 0.045(4) 0.010(3) 0.016(3) 0.017(3)
C42 0.072(6) 0.058(5) 0.038(4) 0.013(4) 0.010(4) 0.027(4)
C43 0.091(8) 0.114(10) 0.053(6) 0.039(6) 0.036(6) 0.062(7)
C44 0.122(11) 0.106(10) 0.042(6) 0.013(6) 0.029(6) 0.065(8)
C45 0.134(11) 0.069(7) 0.038(5) 0.009(5) -0.001(6) 0.042(7)
C46 0.062(5) 0.058(5) 0.040(4) -0.003(4) 0.001(4) 0.019(4)
C47 0.045(5) 0.046(4) 0.053(5) 0.012(4) 0.010(4) 0.015(3)
C48 0.057(5) 0.060(5) 0.058(5) 0.028(4) 0.019(4) 0.024(4)
C49 0.040(5) 0.089(7) 0.071(6) 0.036(6) 0.018(4) 0.021(4)
C50 0.048(6) 0.097(9) 0.109(10) 0.040(8) 0.020(6) 0.017(5)
C51 0.049(6) 0.108(9) 0.083(8) 0.040(7) 0.004(5) 0.019(5)
C52 0.040(5) 0.071(6) 0.062(6) 0.028(5) 0.006(4) 0.012(4)
C53 0.093(9) 0.072(7) 0.102(10) 0.034(7) 0.042(7) 0.043(6)
C54 0.074(8) 0.077(7) 0.089(8) 0.037(7) 0.040(6) 0.029(6)
C55 0.082(8) 0.075(7) 0.081(8) 0.025(6) 0.032(6) 0.031(6)
C56 0.097(9) 0.069(8) 0.096(10) 0.024(7) 0.024(7) 0.024(6)
C57 0.116(12) 0.063(8) 0.130(13) 0.033(9) 0.036(10) 0.020(7)
C58 0.135(12) 0.092(10) 0.101(10) 0.061(9) 0.068(10) 0.060(9)
B1 0.056(8) 0.081(9) 0.080(9) 0.001(7) 0.013(6) 0.009(6)
B2 0.074(8) 0.067(8) 0.058(7) -0.004(6) 0.009(6) 0.018(6)

loop_
_atom_type_symbol
_atom_type_description
_atom_type_scat_dispersion_real
_atom_type_scat_dispersion_imag
_atom_type_scat_source
C C 0.0033 0.0016 'International Tables Vol C Tables 4.2.6.8 and 6.1.1.4'
H H 0.0000 0.0000 'International Tables Vol C Tables 4.2.6.8 and 6.1.1.4'
B B 0.0013 0.0007 'International Tables Vol C Tables 4.2.6.8 and 6.1.1.4'
Cl Cl 0.1484 0.1585 'International Tables Vol C Tables 4.2.6.8 and 6.1.1.4'
F F 0.0171 0.0103 'International Tables Vol C Tables 4.2.6.8 and 6.1.1.4'
O O 0.0106 0.0060 'International Tables Vol C Tables 4.2.6.8 and 6.1.1.4'
Ru Ru -1.2594 0.8363 'International Tables Vol C Tables 4.2.6.8 and 6.1.1.4'
S S 0.1246 0.1234 'International Tables Vol C Tables 4.2.6.8 and 6.1.1.4'
P P 0.1023 0.0942 'International Tables Vol C Tables 4.2.6.8 and 6.1.1.4'

loop_
_diffrn_radiation_wavelength
0.71073

loop_
_geom_angle_atom_site_label_1
_geom_angle_atom_site_label_2
_geom_angle_atom_site_label_3
_geom_angle
_geom_angle_site_symmetry_1
_geom_angle_site_symmetry_3
_geom_angle_publ_flag
C2 Ru1 C1 37.5(3) . . ?
C2 Ru1 C4 62.1(3) . . ?
C1 Ru1 C4 62.3(3) . . ?
C2 Ru1 C3 37.0(3) . . ?
C1 Ru1 C3 62.1(3) . . ?
C4 Ru1 C3 37.0(4) . . ?
C2 Ru1 C5 63.2(3) . . ?
C1 Ru1 C5 38.8(3) . . ?
C4 Ru1 C5 36.1(3) . . ?
C3 Ru1 C5 61.7(3) . . ?
C2 Ru1 S1 98.8(2) . . ?
C1 Ru1 S1 108.4(2) . . ?
C4 Ru1 S1 159.1(3) . . ?
C3 Ru1 S1 122.4(3) . . ?
C5 Ru1 S1 144.9(2) . . ?
C2 Ru1 S2 143.4(2) . . ?
C1 Ru1 S2 108.5(2) . . ?
C4 Ru1 S2 122.7(3) . . ?
C3 Ru1 S2 159.3(3) . . ?
C5 Ru1 S2 99.1(2) . . ?
S1 Ru1 S2 77.48(7) . . ?
C2 Ru1 P1 120.9(2) . . ?
C1 Ru1 P1 147.7(2) . . ?
C4 Ru1 P1 86.8(2) . . ?
C3 Ru1 P1 87.8(2) . . ?
C5 Ru1 P1 117.8(2) . . ?
S1 Ru1 P1 97.29(7) . . ?
S2 Ru1 P1 95.59(7) . . ?
C2 Ru1 Ru2 93.5(2) . . ?
C1 Ru1 Ru2 72.0(2) . . ?
C4 Ru1 Ru2 129.9(2) . . ?
C3 Ru1 Ru2 130.0(2) . . ?
C5 Ru1 Ru2 94.4(2) . . ?
S1 Ru1 Ru2 54.87(5) . . ?
S2 Ru1 Ru2 54.21(5) . . ?
P1 Ru1 Ru2 140.18(6) . . ?
C6 Ru2 C10 38.0(3) . . ?
C6 Ru2 C7 37.9(3) . . ?
C10 Ru2 C7 63.2(4) . . ?
C6 Ru2 C8 62.3(3) . . ?
C10 Ru2 C8 62.8(4) . . ?
C7 Ru2 C8 36.6(3) . . ?
C6 Ru2 C9 62.0(3) . . ?
C10 Ru2 C9 36.4(3) . . ?
C7 Ru2 C9 62.5(4) . . ?
C8 Ru2 C9 38.3(3) . . ?
C6 Ru2 S2 109.2(2) . . ?
C10 Ru2 S2 98.1(2) . . ?
C7 Ru2 S2 144.9(2) . . ?
C8 Ru2 S2 158.6(3) . . ?
C9 Ru2 S2 120.5(3) . . ?
C6 Ru2 S1 109.9(2) . . ?
C10 Ru2 S1 144.8(3) . . ?
C7 Ru2 S1 100.6(3) . . ?
C8 Ru2 S1 123.5(3) . . ?
C9 Ru2 S1 161.5(3) . . ?
S2 Ru2 S1 77.45(7) . . ?
C6 Ru2 P2 147.9(2) . . ?
C10 Ru2 P2 119.8(3) . . ?
C7 Ru2 P2 120.0(2) . . ?
C8 Ru2 P2 87.6(2) . . ?
C9 Ru2 P2 87.8(2) . . ?
S2 Ru2 P2 94.93(7) . . ?
S1 Ru2 P2 95.47(7) . . ?
C6 Ru2 Ru1 73.5(2) . . ?
C10 Ru2 Ru1 94.3(3) . . ?
C7 Ru2 Ru1 95.2(2) . . ?
C8 Ru2 Ru1 131.4(2) . . ?
C9 Ru2 Ru1 130.4(2) . . ?
S2 Ru2 Ru1 54.77(5) . . ?
S1 Ru2 Ru1 54.24(5) . . ?
P2 Ru2 Ru1 138.58(5) . . ?
C11 S1 Ru1 100.6(3) . . ?
C11 S1 Ru2 101.8(3) . . ?
Ru1 S1 Ru2 70.89(6) . . ?
C16 S2 Ru2 100.2(3) . . ?
C16 S2 Ru1 102.3(3) . . ?
Ru2 S2 Ru1 71.02(5) . . ?
C23 P1 C29 105.7(4) . . ?
C23 P1 C17 99.5(4) . . ?
C29 P1 C17 105.0(4) . . ?
C23 P1 Ru1 113.2(3) . . ?
C29 P1 Ru1 112.5(3) . . ?
C17 P1 Ru1 119.5(3) . . ?
C41 P2 C47 109.0(4) . . ?
C41 P2 C35 103.1(4) . . ?
C47 P2 C35 99.8(4) . . ?
C41 P2 Ru2 113.1(3) . . ?
C47 P2 Ru2 116.3(3) . . ?
C35 P2 Ru2 114.1(3) . . ?
C2 C1 C6 126.9(8) . . ?
C2 C1 C5 106.9(8) . . ?
C6 C1 C5 123.5(8) . . ?
C2 C1 Ru1 71.1(5) . . ?
C6 C1 Ru1 108.0(5) . . ?
C5 C1 Ru1 71.7(5) . . ?
C3 C2 C1 108.4(8) . . ?
C3 C2 Ru1 72.7(5) . . ?
C1 C2 Ru1 71.4(4) . . ?
C2 C3 C4 108.0(8) . . ?
C2 C3 Ru1 70.3(5) . . ?
C4 C3 Ru1 71.4(5) . . ?
C5 C4 C3 109.9(8) . . ?
C5 C4 Ru1 72.1(5) . . ?
C3 C4 Ru1 71.6(5) . . ?
C4 C5 C1 106.8(8) . . ?
C4 C5 Ru1 71.8(5) . . ?
C1 C5 Ru1 69.5(4) . . ?
C7 C6 C10 108.6(8) . . ?
C7 C6 C1 123.4(8) . . ?
C10 C6 C1 125.2(8) . . ?
C7 C6 Ru2 72.5(5) . . ?
C10 C6 Ru2 72.0(5) . . ?
C1 C6 Ru2 106.4(5) . . ?
C8 C7 C6 107.8(8) . . ?
C8 C7 Ru2 72.2(5) . . ?
C6 C7 Ru2 69.6(4) . . ?
C7 C8 C9 107.4(8) . . ?
C7 C8 Ru2 71.2(5) . . ?
C9 C8 Ru2 71.0(4) . . ?
C10 C9 C8 108.2(8) . . ?
C10 C9 Ru2 70.7(5) . . ?
C8 C9 Ru2 70.7(5) . . ?
C9 C10 C6 107.9(8) . . ?
C9 C10 Ru2 72.9(5) . . ?
C6 C10 Ru2 70.0(5) . . ?
C12 C11 C16 120.6(8) . . ?
C12 C11 S1 124.5(8) . . ?
C16 C11 S1 114.9(6) . . ?
C11 C12 C13 118.9(10) . . ?
C14 C13 C12 120.3(10) . . ?
C13 C14 C15 123.3(10) . . ?
C16 C15 C14 115.4(10) . . ?
C15 C16 C11 121.1(8) . . ?
C15 C16 S2 122.3(7) . . ?
C11 C16 S2 116.6(6) . . ?
C22 C17 C18 119.3(9) . . ?
C22 C17 P1 121.9(7) . . ?
C18 C17 P1 118.6(8) . . ?
C19 C18 C17 122.4(11) . . ?
C18 C19 C20 119.4(11) . . ?
C21 C20 C19 118.6(10) . . ?
C22 C21 C20 121.9(11) . . ?
C21 C22 C17 118.1(10) . . ?
C28 C23 C24 119.1(9) . . ?
C28 C23 P1 119.1(7) . . ?
C24 C23 P1 121.7(8) . . ?
C23 C24 C25 119.8(11) . . ?
C26 C25 C24 119.8(12) . . ?
C27 C26 C25 119.3(12) . . ?
C26 C27 C28 121.9(12) . . ?
C23 C28 C27 119.9(11) . . ?
C34 C29 C30 119.3(8) . . ?
C34 C29 P1 123.1(7) . . ?
C30 C29 P1 117.6(7) . . ?
C31 C30 C29 118.9(9) . . ?
C32 C31 C30 121.1(9) . . ?
C31 C32 C33 120.7(8) . . ?
C32 C33 C34 118.5(9) . . ?
C29 C34 C33 121.5(9) . . ?
C40 C35 C36 116.4(8) . . ?
C40 C35 P2 124.2(6) . . ?
C36 C35 P2 119.1(6) . . ?
C37 C36 C35 121.0(9) . . ?
C38 C37 C36 121.0(10) . . ?
C39 C38 C37 117.9(9) . . ?
C38 C39 C40 121.5(10) . . ?
C35 C40 C39 122.1(9) . . ?
C46 C41 C42 119.5(8) . . ?
C46 C41 P2 123.6(6) . . ?
C42 C41 P2 116.9(6) . . ?
C43 C42 C41 119.1(10) . . ?
C44 C43 C42 120.3(11) . . ?
C45 C44 C43 121.3(10) . . ?
C44 C45 C46 120.5(11) . . ?
C41 C46 C45 119.2(10) . . ?
C52 C47 C48 118.3(8) . . ?
C52 C47 P2 119.6(7) . . ?
C48 C47 P2 121.6(7) . . ?
C49 C48 C47 121.2(9) . . ?
C50 C49 C48 120.0(10) . . ?
C49 C50 C51 120.7(10) . . ?
C52 C51 C50 119.6(11) . . ?
C51 C52 C47 120.1(10) . . ?
C58 C53 C54 117.3(14) . . ?
C58 C53 O2 124.3(13) . . ?
C54 C53 O2 118.4(11) . . ?
C55 C54 C53 121.3(11) . . ?
C54 C55 C56 120.9(12) . . ?
O1 C56 C57 119.0(13) . . ?
O1 C56 C55 122.6(13) . . ?
C57 C56 C55 118.4(14) . . ?
C56 C57 C58 120.5(12) . . ?
C53 C58 C57 121.5(14) . . ?
F2 B1 F1 101.0(17) . . ?
F2 B1 F3 118.8(18) . . ?
F1 B1 F3 97.0(17) . . ?
F2 B1 F4 119.2(14) . . ?
F1 B1 F4 110.1(15) . . ?
F3 B1 F4 107.8(11) . . ?
F7 B2 F5 109.3(12) . . ?
F7 B2 F6 110.4(11) . . ?
F5 B2 F6 110.4(12) . . ?
F7 B2 F8 107.7(11) . . ?
F5 B2 F8 112.2(11) . . ?
F6 B2 F8 106.7(11) . . ?
C3 C2 H2 131.0 . . ?
C1 C2 H2 109.1 . . ?
Ru1 C2 H2 150.1 . . ?
C2 C3 H3 123.6 . . ?
C4 C3 H3 125.7 . . ?
Ru1 C3 H3 109.3 . . ?
C5 C4 H4 126.0 . . ?
C3 C4 H4 121.9 . . ?
Ru1 C4 H4 109.0 . . ?
C4 C5 H5 125.6 . . ?
C1 C5 H5 124.9 . . ?
Ru1 C5 H5 109.0 . . ?
C8 C7 H7 123.7 . . ?
C6 C7 H7 125.4 . . ?
Ru2 C7 H7 108.1 . . ?
C7 C8 H8 126.6 . . ?
C9 C8 H8 123.1 . . ?
Ru2 C8 H8 108.1 . . ?
C10 C9 H9 124.5 . . ?
C8 C9 H9 124.1 . . ?
Ru2 C9 H9 108.5 . . ?
C9 C10 H10 125.3 . . ?
C6 C10 H10 124.5 . . ?
Ru2 C10 H10 109.1 . . ?
C11 C12 H12 121.4 . . ?
C13 C12 H12 119.7 . . ?
C14 C13 H13 125.0 . . ?
C12 C13 H13 114.8 . . ?
C13 C14 H14 115.4 . . ?
C15 C14 H14 121.2 . . ?
C16 C15 H15 123.7 . . ?
C14 C15 H15 120.9 . . ?
C19 C18 H18 113.9 . . ?
C17 C18 H18 123.3 . . ?
C18 C19 H19 127.1 . . ?
C20 C19 H19 113.5 . . ?
C21 C20 H20 118.7 . . ?
C19 C20 H20 122.2 . . ?
C22 C21 H21 119.5 . . ?
C20 C21 H21 118.4 . . ?
C21 C22 H22 117.9 . . ?
C17 C22 H22 123.4 . . ?
C23 C24 H24 121.8 . . ?
C25 C24 H24 118.4 . . ?
C26 C25 H25 117.3 . . ?
C24 C25 H25 122.9 . . ?
C27 C26 H26 117.1 . . ?
C25 C26 H26 123.5 . . ?
C26 C27 H27 119.2 . . ?
C28 C27 H27 118.8 . . ?
C23 C28 H28 120.6 . . ?
C27 C28 H28 119.5 . . ?
C31 C30 H30 124.2 . . ?
C29 C30 H30 116.9 . . ?
C32 C31 H31 121.2 . . ?
C30 C31 H31 117.6 . . ?
C31 C32 H32 123.4 . . ?
C33 C32 H32 115.8 . . ?
C32 C33 H33 126.3 . . ?
C34 C33 H33 115.1 . . ?
C29 C34 H34 117.2 . . ?
C33 C34 H34 121.3 . . ?
C37 C36 H36 118.5 . . ?
C35 C36 H36 120.5 . . ?
C38 C37 H37 119.0 . . ?
C36 C37 H37 119.9 . . ?
C39 C38 H38 126.5 . . ?
C37 C38 H38 115.6 . . ?
C38 C39 H39 114.8 . . ?
C40 C39 H39 123.6 . . ?
C35 C40 H40 118.5 . . ?
C39 C40 H40 119.4 . . ?
C43 C42 H42 123.5 . . ?
C41 C42 H42 117.4 . . ?
C44 C43 H43 119.2 . . ?
C42 C43 H43 120.4 . . ?
C45 C44 H44 119.0 . . ?
C43 C44 H44 119.6 . . ?
C44 C45 H45 115.3 . . ?
C46 C45 H45 124.2 . . ?
C41 C46 H46 123.6 . . ?
C45 C46 H46 117.2 . . ?
C49 C48 H48 119.8 . . ?
C47 C48 H48 118.8 . . ?
C50 C49 H49 124.8 . . ?
C48 C49 H49 115.2 . . ?
C49 C50 H50 121.8 . . ?
C51 C50 H50 117.5 . . ?
C52 C51 H51 118.6 . . ?
C50 C51 H51 121.8 . . ?
C51 C52 H52 120.9 . . ?
C47 C52 H52 119.0 . . ?
C55 C54 H54 120.3 . . ?
C53 C54 H54 118.4 . . ?
C54 C55 H55 123.4 . . ?
C56 C55 H55 115.6 . . ?
C56 C57 H57 121.7 . . ?
C58 C57 H57 117.8 . . ?
C53 C58 H58 117.2 . . ?
C57 C58 H58 120.9 . . ?

loop_
_geom_bond_atom_site_label_1
_geom_bond_atom_site_label_2
_geom_bond_distance
_geom_bond_site_symmetry_2
_geom_bond_publ_flag
Ru1 C2 2.190(7) . ?
Ru1 C1 2.194(8) . ?
Ru1 C4 2.219(9) . ?
Ru1 C3 2.221(8) . ?
Ru1 C5 2.223(8) . ?
Ru1 S1 2.349(2) . ?
Ru1 S2 2.363(2) . ?
Ru1 P1 2.398(2) . ?
Ru1 Ru2 2.7351(8) . ?
Ru2 C6 2.180(8) . ?
Ru2 C10 2.206(8) . ?
Ru2 C7 2.218(8) . ?
Ru2 C8 2.231(8) . ?
Ru2 C9 2.234(8) . ?
Ru2 S2 2.3463(19) . ?
Ru2 S1 2.367(2) . ?
Ru2 P2 2.394(2) . ?
S1 C11 1.787(8) . ?
S2 C16 1.764(9) . ?
P1 C23 1.812(10) . ?
P1 C29 1.826(8) . ?
P1 C17 1.834(9) . ?
P2 C41 1.791(8) . ?
P2 C47 1.812(8) . ?
P2 C35 1.829(8) . ?
F1 B1 1.30(2) . ?
F2 B1 1.206(16) . ?
F3 B1 1.348(18) . ?
F4 B1 1.357(16) . ?
F5 B2 1.335(14) . ?
F6 B2 1.342(15) . ?
F7 B2 1.326(15) . ?
F8 B2 1.368(14) . ?
O1 C56 1.312(17) . ?
O2 C53 1.417(17) . ?
C1 C2 1.409(13) . ?
C1 C6 1.440(12) . ?
C1 C5 1.467(12) . ?
C2 C3 1.401(12) . ?
C3 C4 1.409(14) . ?
C4 C5 1.375(13) . ?
C6 C7 1.427(12) . ?
C6 C10 1.427(13) . ?
C7 C8 1.398(13) . ?
C8 C9 1.465(13) . ?
C9 C10 1.386(13) . ?
C11 C12 1.375(12) . ?
C11 C16 1.399(12) . ?
C12 C13 1.396(15) . ?
C13 C14 1.308(17) . ?
C14 C15 1.450(17) . ?
C15 C16 1.375(11) . ?
C17 C22 1.387(13) . ?
C17 C18 1.402(13) . ?
C18 C19 1.326(16) . ?
C19 C20 1.403(18) . ?
C20 C21 1.393(17) . ?
C21 C22 1.378(15) . ?
C23 C28 1.368(14) . ?
C23 C24 1.405(14) . ?
C24 C25 1.427(16) . ?
C25 C26 1.381(19) . ?
C26 C27 1.358(19) . ?
C27 C28 1.411(15) . ?
C29 C34 1.381(12) . ?
C29 C30 1.403(12) . ?
C30 C31 1.381(12) . ?
C31 C32 1.372(15) . ?
C32 C33 1.382(15) . ?
C33 C34 1.389(12) . ?
C35 C40 1.362(12) . ?
C35 C36 1.402(12) . ?
C36 C37 1.372(13) . ?
C37 C38 1.371(16) . ?
C38 C39 1.357(16) . ?
C39 C40 1.367(13) . ?
C41 C46 1.388(12) . ?
C41 C42 1.411(12) . ?
C42 C43 1.402(14) . ?
C43 C44 1.366(18) . ?
C44 C45 1.345(17) . ?
C45 C46 1.419(15) . ?
C47 C52 1.399(13) . ?
C47 C48 1.400(12) . ?
C48 C49 1.367(13) . ?
C49 C50 1.357(17) . ?
C50 C51 1.396(17) . ?
C51 C52 1.379(13) . ?
C53 C58 1.353(17) . ?
C53 C54 1.415(17) . ?
C54 C55 1.327(18) . ?
C55 C56 1.397(16) . ?
C56 C57 1.36(2) . ?
C57 C58 1.38(2) . ?
C2 H2 0.9598 . ?
C3 H3 0.9883 . ?
C4 H4 0.9475 . ?
C5 H5 0.9376 . ?
C7 H7 0.9495 . ?
C8 H8 0.9569 . ?
C9 H9 0.9739 . ?
C10 H10 0.9585 . ?
C12 H12 1.0038 . ?
C13 H13 0.9844 . ?
C14 H14 0.9197 . ?
C15 H15 0.9087 . ?
C18 H18 0.9157 . ?
C19 H19 0.9835 . ?
C20 H20 1.0250 . ?
C21 H21 0.9907 . ?
C22 H22 0.9569 . ?
C24 H24 0.8857 . ?
C25 H25 0.9029 . ?
C26 H26 0.9866 . ?
C27 H27 1.0310 . ?
C28 H28 1.0038 . ?
C30 H30 0.9588 . ?
C31 H31 0.8948 . ?
C32 H32 0.8849 . ?
C33 H33 0.9690 . ?
C34 H34 1.0324 . ?
C36 H36 0.9728 . ?
C37 H37 1.0003 . ?
C38 H38 0.9715 . ?
C39 H39 0.9284 . ?
C40 H40 0.9409 . ?
C42 H42 0.9594 . ?
C43 H43 0.9663 . ?
C44 H44 0.9733 . ?
C45 H45 0.9513 . ?
C46 H46 0.9357 . ?
C48 H48 1.0011 . ?
C49 H49 0.9486 . ?
C50 H50 0.9365 . ?
C51 H51 0.9532 . ?
C52 H52 0.9637 . ?
C54 H54 0.9598 . ?
C55 H55 0.9549 . ?
C57 H57 0.9487 . ?
C58 H58 0.9766 . ?

loop_
_cod_changelog_entry_id
_cod_changelog_entry_author
_cod_changelog_entry_date
_cod_changelog_entry_text
1 'Vaitkus, Antanas' 2022-05-07T02:35:00+03:00
;
 Replaced the '&#x00A5;' sequences with backslash symbols ('\')
 in multiple data values.
;
